data_5910228
loop_
_publ_author_name
'Wyckoff, R. W. G.'

_publ_section_title
;
Page 488-489 from the Structure of Crystals, vol. 3 by Wyckoff R W G. 
published by Interscience Publishers, Inc. in 1951 
;
_journal_name_full 'The Structure of Crystals'
_journal_page_first 488
_journal_page_last 488
_journal_volume 3
_journal_year 1951
_chemical_formula_structural Bi4Ti3O12
_chemical_formula_sum 'Bi4 O12 Ti3'
_space_group_IT_number 69
_symmetry_cell_setting orthorhombic
_symmetry_Int_Tables_number 69
_symmetry_space_group_name_Hall '-F 2 2'
_symmetry_space_group_name_H-M 'F m m m'
_audit_creation_date 2006-20-07
_audit_creation_method
;
Page 488-489 from the Structure of Crystals, vol. 3 by Wyckoff R W G. 
published by Interscience Publishers, Inc. in 1951 
;
_audit_update_record 'created by Girish Upreti, Portland State University'
_cell_angle_alpha 90
_cell_angle_beta 90
_cell_angle_gamma 90
_cell_length_a 5.510
_cell_length_b 5.448
_cell_length_c 32.84
_cell_volume 985.807
_cod_depositor_comments
;
The following automatic conversions were performed:
'_symmetry_cell_setting' value 'Orthorhombic' changed to 'orthorhombic'
according to '/home/saulius/struct/CIF-dictionaries/cif_core.dic'
dictionary named 'cif_core.dic' version 2.4.1 from 2010-06-29.

Automatic conversion script
Id: cif_fix_enum 1527 2010-12-29 10:47:43Z saulius 
;
_cod_original_formula_sum 'Bi4 Ti3 O12'
_cod_database_code 5910228

loop_
_symmetry_equiv_pos_as_xyz
x,y,z
x,-y,-z
-x,y,-z
-x,-y,z
-x,-y,-z
-x,y,z
x,-y,z
x,y,-z
x,y+1/2,z+1/2
x,-y+1/2,-z+1/2
-x,y+1/2,-z+1/2
-x,-y+1/2,z+1/2
-x,-y+1/2,-z+1/2
-x,y+1/2,z+1/2
x,-y+1/2,z+1/2
x,y+1/2,-z+1/2
x+1/2,y,z+1/2
x+1/2,-y,-z+1/2
-x+1/2,y,-z+1/2
-x+1/2,-y,z+1/2
-x+1/2,-y,-z+1/2
-x+1/2,y,z+1/2
x+1/2,-y,z+1/2
x+1/2,y,-z+1/2
x+1/2,y+1/2,z
x+1/2,-y+1/2,-z
-x+1/2,y+1/2,-z
-x+1/2,-y+1/2,z
-x+1/2,-y+1/2,-z
-x+1/2,y+1/2,z
x+1/2,-y+1/2,z
x+1/2,y+1/2,-z

loop_
_atom_site_fract_x
_atom_site_fract_y
_atom_site_fract_z
_atom_site_label
0.00000 0.00000 0.06700 Bi1
0.00000 0.00000 0.21100 Bi2
0.00000 0.00000 0.50000 Ti1
0.00000 0.00000 0.37200 Ti2
0.25000 0.25000 0.00000 O1
0.25000 0.25000 0.25000 O2
0.00000 0.00000 0.43600 O3
0.00000 0.00000 0.30800 O4
0.25000 0.25000 0.12800 O5
